data_7230971
loop_
_publ_author_name
'Sun, Jing'
'Zhang, Yu'
'Yan, Chao-Guo'

_publ_section_title
;
 Tandem four-component reaction for efficient synthesis of
 dihydrothiophene with substituted amino acid ethyl esters
;
_journal_issue 40
_journal_name_full 'RSC Advances'
_journal_page_first 22498
_journal_paper_doi 10.1039/C8RA03605E
_journal_volume 8
_journal_year 2018
_chemical_absolute_configuration ad
_chemical_formula_moiety 'C25 H26 N4 O5 S'
_chemical_formula_sum 'C25 H26 N4 O5 S'
_chemical_formula_weight 494.56
_space_group_crystal_system monoclinic
_space_group_IT_number 4
_space_group_name_Hall 'P 2yb'
_space_group_name_H-M_alt 'P 1 21 1'
_symmetry_space_group_name_Hall 'P 2yb'
_symmetry_space_group_name_H-M 'P 1 21 1'
_atom_sites_solution_hydrogens geom
_audit_creation_method SHELXL-2014/7
_audit_update_record
;
2018-02-14 deposited with the CCDC.
2018-06-13 downloaded from the CCDC.
;
_cell_angle_alpha 90
_cell_angle_beta 97.759(6)
_cell_angle_gamma 90
_cell_formula_units_Z 4
_cell_length_a 8.4873(16)
_cell_length_b 34.193(5)
_cell_length_c 8.7571(16)
_cell_measurement_reflns_used 7229
_cell_measurement_temperature 293(2)
_cell_measurement_theta_max 24.56
_cell_measurement_theta_min 2.35
_cell_volume 2518.1(8)
_computing_structure_refinement 'SHELXL-2014/7 (Sheldrick, 2014)'
_diffrn_ambient_temperature 293(2)
_diffrn_measured_fraction_theta_full 0.999
_diffrn_measured_fraction_theta_max 0.995
_diffrn_measurement_device_type 'CCD area detector'
_diffrn_measurement_method 'phi and omega scans'
_diffrn_radiation_source 'fine-focus sealed tube'
_diffrn_radiation_type MoK\a
_diffrn_radiation_wavelength 0.71073
_diffrn_reflns_av_R_equivalents 0.0563
_diffrn_reflns_av_unetI/netI 0.1004
_diffrn_reflns_Laue_measured_fraction_full 0.999
_diffrn_reflns_Laue_measured_fraction_max 0.995
_diffrn_reflns_limit_h_max 11
_diffrn_reflns_limit_h_min -10
_diffrn_reflns_limit_k_max 44
_diffrn_reflns_limit_k_min -44
_diffrn_reflns_limit_l_max 11
_diffrn_reflns_limit_l_min -11
_diffrn_reflns_number 28831
_diffrn_reflns_point_group_measured_fraction_full 0.999
_diffrn_reflns_point_group_measured_fraction_max 0.995
_diffrn_reflns_theta_full 25.242
_diffrn_reflns_theta_max 27.780
_diffrn_reflns_theta_min 2.347
_exptl_absorpt_coefficient_mu 0.171
_exptl_absorpt_correction_T_max 0.966
_exptl_absorpt_correction_T_min 0.952
_exptl_absorpt_correction_type multi-scan
_exptl_absorpt_process_details sadabs
_exptl_crystal_colour colorless
_exptl_crystal_density_diffrn 1.305
_exptl_crystal_description block
_exptl_crystal_F_000 1040
_exptl_crystal_size_max 0.300
_exptl_crystal_size_mid 0.240
_exptl_crystal_size_min 0.200
_refine_diff_density_max 0.250
_refine_diff_density_min -0.226
_refine_diff_density_rms 0.044
_refine_ls_abs_structure_details
;
 Refined as an inversion twin.
;
_refine_ls_abs_structure_Flack -0.01(10)
_refine_ls_extinction_method none
_refine_ls_goodness_of_fit_ref 1.008
_refine_ls_hydrogen_treatment constr
_refine_ls_matrix_type full
_refine_ls_number_parameters 636
_refine_ls_number_reflns 11133
_refine_ls_number_restraints 2
_refine_ls_restrained_S_all 1.014
_refine_ls_R_factor_all 0.1409
_refine_ls_R_factor_gt 0.0603
_refine_ls_shift/su_max 0.000
_refine_ls_shift/su_mean 0.000
_refine_ls_structure_factor_coef Fsqd
_refine_ls_weighting_details 'w=1/[\s^2^(Fo^2^)+(0.0405P)^2^+0.4230P] where P=(Fo^2^+2Fc^2^)/3'
_refine_ls_weighting_scheme calc
_refine_ls_wR_factor_gt 0.0953
_refine_ls_wR_factor_ref 0.1160
_reflns_Friedel_coverage 0.967
_reflns_Friedel_fraction_full 0.999
_reflns_Friedel_fraction_max 0.996
_reflns_number_gt 6336
_reflns_number_total 11133
_reflns_threshold_expression 'I > 2\s(I)'
_cod_data_source_file c8ra03605e2.cif
_cod_data_source_block 2c
_cod_database_code 7230971
_shelx_shelxl_version_number 2014/7
_shelx_space_group_comment
;
The symmetry employed for this shelxl refinement is uniquely defined
by the following loop, which should always be used as a source of
symmetry information in preference to the above space-group names.
They are only intended as comments.
;
_shelx_estimated_absorpt_t_min 0.950
_shelx_estimated_absorpt_t_max 0.967

loop_
_space_group_symop_operation_xyz
'x, y, z'
'-x, y+1/2, -z'

loop_
_atom_site_label
_atom_site_type_symbol
_atom_site_fract_x
_atom_site_fract_y
_atom_site_fract_z
_atom_site_U_iso_or_equiv
_atom_site_adp_type
_atom_site_occupancy
_atom_site_site_symmetry_order
_atom_site_calc_flag
_atom_site_refinement_flags_posn
_atom_site_refinement_flags_adp
C1 C 0.5653(6) 0.37188(13) 0.5162(6) 0.0466(13) Uani 1 1 d . .
H1 H 0.5582 0.3680 0.4104 0.056 Uiso 1 1 calc R U
C2 C 0.5645(7) 0.40964(16) 0.5762(8) 0.0627(16) Uani 1 1 d . .
C3 C 0.5229(12) 0.4383(2) 0.3272(11) 0.127(3) Uani 1 1 d . .
H3A H 0.6069 0.4240 0.2895 0.190 Uiso 1 1 calc R U
H3B H 0.5138 0.4637 0.2797 0.190 Uiso 1 1 calc R U
H3C H 0.4245 0.4244 0.3026 0.190 Uiso 1 1 calc R U
C4 C 0.5721(7) 0.4150(2) 0.7329(10) 0.081(2) Uani 1 1 d . .
H4 H 0.5698 0.4402 0.7723 0.097 Uiso 1 1 calc R U
C5 C 0.5827(7) 0.3842(2) 0.8306(8) 0.079(2) Uani 1 1 d . .
H5 H 0.5879 0.3883 0.9361 0.095 Uiso 1 1 calc R U
C6 C 0.5858(6) 0.34611(17) 0.7735(6) 0.0544(14) Uani 1 1 d . .
H6 H 0.5940 0.3250 0.8409 0.065 Uiso 1 1 calc R U
C7 C 0.5768(5) 0.33995(13) 0.6168(6) 0.0388(12) Uani 1 1 d . .
C8 C 0.3938(5) 0.28544(12) 0.5021(6) 0.0384(12) Uani 1 1 d . .
H8 H 0.3226 0.3023 0.5523 0.046 Uiso 1 1 calc R U
C9 C 0.5680(5) 0.29860(12) 0.5518(5) 0.0380(11) Uani 1 1 d . .
H9 H 0.6163 0.2808 0.6326 0.046 Uiso 1 1 calc R U
C10 C 0.6511(5) 0.29300(13) 0.4118(6) 0.0367(11) Uani 1 1 d . .
C11 C 0.8199(7) 0.29378(13) 0.4225(6) 0.0416(12) Uani 1 1 d . .
C12 C 0.5559(5) 0.29061(13) 0.2745(6) 0.0377(11) Uani 1 1 d . .
C13 C 0.3610(6) 0.24286(13) 0.5384(5) 0.0375(12) Uani 1 1 d . .
C14 C 0.1279(6) 0.19992(14) 0.5698(5) 0.0387(11) Uani 1 1 d . .
C15 C 0.3121(8) 0.05488(14) 0.4293(7) 0.0642(16) Uani 1 1 d . .
H15 H 0.2660 0.0387 0.4963 0.077 Uiso 1 1 calc R U
C16 C 0.4407(8) 0.04147(16) 0.3620(7) 0.0724(18) Uani 1 1 d . .
H16 H 0.4792 0.0163 0.3838 0.087 Uiso 1 1 calc R U
C17 C 0.5120(8) 0.06475(18) 0.2637(7) 0.0718(17) Uani 1 1 d . .
H17 H 0.5991 0.0559 0.2196 0.086 Uiso 1 1 calc R U
C18 C 0.4508(8) 0.10181(16) 0.2319(7) 0.0694(17) Uani 1 1 d . .
H18 H 0.4965 0.1178 0.1641 0.083 Uiso 1 1 calc R U
C19 C 0.3241(7) 0.11541(15) 0.2983(7) 0.0618(15) Uani 1 1 d . .
H19 H 0.2865 0.1406 0.2761 0.074 Uiso 1 1 calc R U
C20 C 0.2513(7) 0.09231(14) 0.3976(6) 0.0524(14) Uani 1 1 d . .
C21 C 0.1071(7) 0.10640(14) 0.4659(7) 0.0598(16) Uani 1 1 d . .
H21A H 0.0438 0.0838 0.4863 0.072 Uiso 1 1 calc R U
H21B H 0.0429 0.1224 0.3899 0.072 Uiso 1 1 calc R U
C22 C 0.1440(6) 0.13031(14) 0.6164(6) 0.0518(14) Uani 1 1 d . .
H22 H 0.0427 0.1357 0.6543 0.062 Uiso 1 1 calc R U
C23 C 0.2479(8) 0.10849(16) 0.7409(7) 0.0603(16) Uani 1 1 d . .
C24 C 0.2706(12) 0.0495(2) 0.8897(10) 0.140(4) Uani 1 1 d . .
H24A H 0.3798 0.0468 0.8697 0.168 Uiso 1 1 calc R U
H24B H 0.2716 0.0616 0.9900 0.168 Uiso 1 1 calc R U
C25 C 0.2018(13) 0.0134(3) 0.8900(13) 0.169(5) Uani 1 1 d . .
H25A H 0.0972 0.0159 0.9192 0.254 Uiso 1 1 calc R U
H25B H 0.2653 -0.0032 0.9624 0.254 Uiso 1 1 calc R U
H25C H 0.1945 0.0022 0.7889 0.254 Uiso 1 1 calc R U
C26 C 0.7754(6) 0.11155(14) 0.9465(6) 0.0482(13) Uani 1 1 d . .
H26 H 0.7996 0.1158 1.0520 0.058 Uiso 1 1 calc R U
C27 C 0.7640(7) 0.07338(15) 0.8905(7) 0.0562(14) Uani 1 1 d . .
C28 C 0.7421(9) 0.00521(17) 0.9518(9) 0.107(3) Uani 1 1 d . .
H28A H 0.6296 0.0046 0.9186 0.161 Uiso 1 1 calc R U
H28B H 0.7675 -0.0123 1.0372 0.161 Uiso 1 1 calc R U
H28C H 0.7976 -0.0027 0.8685 0.161 Uiso 1 1 calc R U
C29 C 0.7319(7) 0.06721(18) 0.7334(8) 0.0702(18) Uani 1 1 d . .
H29 H 0.7251 0.0419 0.6944 0.084 Uiso 1 1 calc R U
C30 C 0.7103(8) 0.09857(19) 0.6352(7) 0.0733(18) Uani 1 1 d . .
H30 H 0.6892 0.0944 0.5295 0.088 Uiso 1 1 calc R U
C31 C 0.7195(6) 0.13647(16) 0.6920(6) 0.0572(15) Uani 1 1 d . .
H31 H 0.7039 0.1575 0.6243 0.069 Uiso 1 1 calc R U
C32 C 0.7515(5) 0.14313(14) 0.8486(6) 0.0388(12) Uani 1 1 d . .
C33 C 0.9318(5) 0.19874(12) 0.9607(5) 0.0366(11) Uani 1 1 d . .
H33 H 1.0062 0.1821 0.9138 0.044 Uiso 1 1 calc R U
C34 C 0.7585(5) 0.18506(12) 0.9083(5) 0.0368(11) Uani 1 1 d . .
H34 H 0.7110 0.2023 0.8252 0.044 Uiso 1 1 calc R U
C35 C 0.6711(5) 0.19090(12) 1.0466(6) 0.0362(11) Uani 1 1 d . .
C36 C 0.5032(7) 0.19287(13) 1.0341(6) 0.0417(12) Uani 1 1 d . .
C37 C 0.7631(5) 0.19434(13) 1.1848(6) 0.0372(11) Uani 1 1 d . .
C38 C 0.9576(6) 0.24145(13) 0.9212(5) 0.0402(12) Uani 1 1 d . .
C39 C 1.1781(6) 0.28736(13) 0.8848(5) 0.0383(11) Uani 1 1 d . .
C40 C 0.9671(7) 0.44951(16) 0.7392(7) 0.0680(16) Uani 1 1 d . .
H40 H 0.8918 0.4436 0.8036 0.082 Uiso 1 1 calc R U
C41 C 0.9955(8) 0.48846(17) 0.7057(9) 0.084(2) Uani 1 1 d . .
H41 H 0.9394 0.5083 0.7471 0.101 Uiso 1 1 calc R U
C42 C 1.1048(9) 0.49716(18) 0.6130(9) 0.089(2) Uani 1 1 d . .
H42 H 1.1230 0.5231 0.5890 0.107 Uiso 1 1 calc R U
C43 C 1.1895(8) 0.46810(19) 0.5536(9) 0.087(2) Uani 1 1 d . .
H43 H 1.2662 0.4743 0.4910 0.104 Uiso 1 1 calc R U
C44 C 1.1598(7) 0.42942(16) 0.5875(7) 0.0623(16) Uani 1 1 d . .
H44 H 1.2174 0.4097 0.5470 0.075 Uiso 1 1 calc R U
C45 C 1.0478(6) 0.41951(14) 0.6793(6) 0.0477(13) Uani 1 1 d . .
C46 C 1.0123(6) 0.37736(13) 0.7090(6) 0.0508(13) Uani 1 1 d . .
H46A H 1.0068 0.3632 0.6124 0.061 Uiso 1 1 calc R U
H46B H 0.9081 0.3759 0.7425 0.061 Uiso 1 1 calc R U
C47 C 1.1308(6) 0.35660(13) 0.8280(6) 0.0438(12) Uani 1 1 d . .
H47 H 1.2337 0.3556 0.7891 0.053 Uiso 1 1 calc R U
C48 C 1.1527(7) 0.37801(16) 0.9804(7) 0.0568(15) Uani 1 1 d . .
C49 C 1.0453(12) 0.3902(3) 1.2084(9) 0.141(4) Uani 1 1 d D .
H49A H 1.0968 0.3727 1.2868 0.170 Uiso 1 1 calc R U
H49B H 1.1068 0.4141 1.2104 0.170 Uiso 1 1 calc R U
C50 C 0.8887(13) 0.3983(4) 1.2353(13) 0.219(7) Uani 1 1 d D .
H50A H 0.8480 0.4201 1.1732 0.328 Uiso 1 1 calc R U
H50B H 0.8884 0.4044 1.3422 0.328 Uiso 1 1 calc R U
H50C H 0.8229 0.3758 1.2088 0.328 Uiso 1 1 calc R U
N1 N 0.9554(6) 0.29459(14) 0.4330(6) 0.0603(12) Uani 1 1 d . .
N2 N 0.5966(5) 0.28850(11) 0.1307(5) 0.0534(11) Uani 1 1 d . .
H2A H 0.6952 0.2886 0.1176 0.064 Uiso 1 1 calc R U
H2B H 0.5239 0.2871 0.0523 0.064 Uiso 1 1 calc R U
N3 N 0.2042(5) 0.23548(10) 0.5445(5) 0.0395(10) Uani 1 1 d . .
H3 H 0.1426 0.2555 0.5308 0.047 Uiso 1 1 calc R U
N4 N 0.2189(5) 0.16816(11) 0.5912(5) 0.0510(12) Uani 1 1 d . .
H4A H 0.3199 0.1697 0.5904 0.061 Uiso 1 1 calc R U
N5 N 0.3671(6) 0.19535(14) 1.0269(6) 0.0633(13) Uani 1 1 d . .
N6 N 0.7189(5) 0.19689(12) 1.3261(4) 0.0507(10) Uani 1 1 d . .
H6A H 0.6197 0.1964 1.3370 0.061 Uiso 1 1 calc R U
H6B H 0.7898 0.1990 1.4057 0.061 Uiso 1 1 calc R U
N7 N 1.1126(4) 0.25112(10) 0.9156(4) 0.0361(9) Uani 1 1 d . .
H7 H 1.1797 0.2323 0.9336 0.043 Uiso 1 1 calc R U
N8 N 1.0768(5) 0.31659(11) 0.8464(5) 0.0479(11) Uani 1 1 d . .
H8A H 0.9765 0.3117 0.8321 0.058 Uiso 1 1 calc R U
O1 O 0.5573(6) 0.44262(11) 0.4873(7) 0.1027(17) Uani 1 1 d . .
O2 O 0.4649(4) 0.21818(9) 0.5564(5) 0.0634(11) Uani 1 1 d . .
O3 O -0.0161(4) 0.20053(10) 0.5720(4) 0.0537(9) Uani 1 1 d . .
O4 O 0.3751(6) 0.11886(13) 0.8034(5) 0.0895(14) Uani 1 1 d . .
O5 O 0.1817(5) 0.07455(11) 0.7701(5) 0.0822(13) Uani 1 1 d . .
O6 O 0.7895(6) 0.04432(10) 0.9989(5) 0.0805(13) Uani 1 1 d . .
O7 O 0.8482(4) 0.26489(10) 0.8978(5) 0.0596(10) Uani 1 1 d . .
O8 O 1.3228(4) 0.29020(10) 0.8914(4) 0.0603(10) Uani 1 1 d . .
O9 O 1.2601(6) 0.39934(14) 1.0244(5) 0.0952(15) Uani 1 1 d . .
O10 O 1.0338(6) 0.37170(16) 1.0551(5) 0.1130(19) Uani 1 1 d . .
S1 S 0.35151(14) 0.29218(4) 0.29164(15) 0.0481(3) Uani 1 1 d . .
S2 S 0.96874(15) 0.19422(3) 1.17206(14) 0.0435(3) Uani 1 1 d . .

loop_
_atom_site_aniso_label
_atom_site_aniso_U_11
_atom_site_aniso_U_22
_atom_site_aniso_U_33
_atom_site_aniso_U_23
_atom_site_aniso_U_13
_atom_site_aniso_U_12
C1 0.044(3) 0.035(3) 0.061(3) -0.003(3) 0.007(3) -0.001(2)
C2 0.050(4) 0.047(4) 0.089(5) -0.006(3) 0.003(3) 0.004(3)
C3 0.166(9) 0.070(5) 0.147(9) 0.055(5) 0.028(7) 0.017(5)
C4 0.058(5) 0.066(4) 0.115(7) -0.037(5) -0.002(4) 0.003(3)
C5 0.053(4) 0.114(6) 0.072(5) -0.045(5) 0.017(4) -0.016(4)
C6 0.041(3) 0.073(4) 0.050(4) 0.001(3) 0.009(3) -0.015(3)
C7 0.024(3) 0.046(3) 0.046(3) 0.000(2) 0.005(2) -0.005(2)
C8 0.024(3) 0.036(3) 0.055(3) 0.003(2) 0.005(2) -0.002(2)
C9 0.034(3) 0.031(2) 0.048(3) 0.010(2) 0.004(2) -0.002(2)
C10 0.028(3) 0.029(2) 0.053(3) 0.002(2) 0.006(2) 0.001(2)
C11 0.035(3) 0.030(2) 0.057(3) 0.004(2) -0.002(3) 0.000(3)
C12 0.031(3) 0.030(2) 0.053(3) 0.005(2) 0.007(3) 0.001(2)
C13 0.031(3) 0.034(3) 0.047(3) 0.001(2) 0.006(2) -0.002(2)
C14 0.035(3) 0.039(3) 0.042(3) -0.001(2) 0.006(2) -0.008(3)
C15 0.087(5) 0.040(3) 0.062(4) 0.003(3) -0.005(3) -0.010(3)
C16 0.098(5) 0.039(3) 0.074(4) -0.011(3) -0.010(4) 0.005(3)
C17 0.083(5) 0.069(4) 0.060(4) -0.014(3) -0.004(4) 0.008(4)
C18 0.093(5) 0.058(4) 0.059(4) 0.008(3) 0.012(4) -0.003(3)
C19 0.078(4) 0.042(3) 0.064(4) 0.009(3) 0.004(3) 0.007(3)
C20 0.060(4) 0.037(3) 0.056(3) -0.001(3) -0.008(3) -0.008(3)
C21 0.054(4) 0.043(3) 0.078(4) 0.004(3) -0.008(3) -0.013(3)
C22 0.039(3) 0.035(3) 0.082(4) 0.006(3) 0.011(3) -0.010(2)
C23 0.068(5) 0.050(3) 0.065(4) -0.004(3) 0.016(4) -0.014(3)
C24 0.181(10) 0.098(6) 0.122(7) 0.063(5) -0.054(7) -0.035(6)
C25 0.188(11) 0.108(7) 0.212(12) 0.087(8) 0.028(9) 0.018(7)
C26 0.056(4) 0.044(3) 0.043(3) -0.009(3) 0.001(3) 0.001(3)
C27 0.057(4) 0.044(3) 0.066(4) -0.010(3) 0.003(3) 0.003(3)
C28 0.125(7) 0.040(3) 0.146(7) -0.020(4) -0.016(5) -0.002(4)
C29 0.072(5) 0.062(4) 0.077(5) -0.032(4) 0.012(4) -0.011(3)
C30 0.087(5) 0.084(5) 0.047(4) -0.019(4) 0.004(3) -0.028(4)
C31 0.053(4) 0.067(4) 0.051(4) 0.003(3) 0.003(3) -0.023(3)
C32 0.027(3) 0.047(3) 0.042(3) -0.006(2) 0.002(2) -0.006(2)
C33 0.033(3) 0.034(2) 0.043(3) 0.002(2) 0.007(2) 0.002(2)
C34 0.029(3) 0.038(3) 0.042(3) 0.007(2) 0.000(2) 0.000(2)
C35 0.023(3) 0.031(2) 0.052(3) 0.001(2) -0.001(2) -0.004(2)
C36 0.039(3) 0.032(2) 0.054(3) 0.003(2) 0.006(3) 0.005(2)
C37 0.034(3) 0.028(2) 0.050(3) 0.005(2) 0.009(2) -0.001(2)
C38 0.032(3) 0.040(3) 0.048(3) 0.003(2) 0.005(2) -0.002(2)
C39 0.035(3) 0.042(3) 0.037(3) 0.005(2) 0.002(2) -0.008(3)
C40 0.055(4) 0.060(4) 0.090(5) 0.003(3) 0.015(3) 0.004(3)
C41 0.069(5) 0.049(4) 0.132(6) 0.007(4) 0.008(5) 0.017(3)
C42 0.081(5) 0.045(4) 0.136(7) 0.030(4) -0.008(5) 0.000(4)
C43 0.081(5) 0.069(4) 0.114(6) 0.032(4) 0.027(4) -0.010(4)
C44 0.059(4) 0.052(3) 0.078(4) 0.005(3) 0.015(3) 0.005(3)
C45 0.038(3) 0.047(3) 0.055(3) 0.005(2) -0.006(3) -0.006(2)
C46 0.044(3) 0.043(3) 0.062(4) 0.007(3) -0.006(3) -0.008(2)
C47 0.037(3) 0.040(3) 0.053(3) -0.002(3) 0.005(3) -0.010(2)
C48 0.054(4) 0.054(3) 0.061(4) 0.007(3) 0.004(3) -0.009(3)
C49 0.136(8) 0.207(11) 0.089(6) -0.055(6) 0.047(6) -0.055(8)
C50 0.152(11) 0.352(19) 0.146(10) -0.115(11) -0.001(8) 0.083(12)
N1 0.031(3) 0.062(3) 0.086(4) -0.009(3) 0.003(3) 0.001(2)
N2 0.039(3) 0.067(3) 0.053(3) 0.003(2) 0.005(2) -0.003(2)
N3 0.030(3) 0.031(2) 0.059(3) 0.0024(18) 0.009(2) -0.0032(17)
N4 0.034(3) 0.038(2) 0.083(4) 0.004(2) 0.014(2) -0.008(2)
N5 0.034(3) 0.059(3) 0.096(4) 0.011(3) 0.006(3) 0.006(2)
N6 0.046(3) 0.064(3) 0.044(2) 0.003(2) 0.011(2) 0.002(2)
N7 0.027(2) 0.033(2) 0.048(2) 0.0094(18) 0.0038(19) -0.0008(17)
N8 0.033(3) 0.036(2) 0.074(3) 0.012(2) 0.003(2) -0.004(2)
O1 0.115(4) 0.035(2) 0.147(5) 0.008(3) -0.023(4) 0.008(2)
O2 0.036(2) 0.0345(18) 0.124(3) 0.015(2) 0.026(2) 0.0028(18)
O3 0.033(2) 0.054(2) 0.074(2) 0.0102(19) 0.0075(18) -0.0114(18)
O4 0.082(3) 0.086(3) 0.092(3) 0.012(3) -0.020(3) -0.030(3)
O5 0.088(3) 0.057(2) 0.095(3) 0.027(2) -0.011(3) -0.025(2)
O6 0.112(4) 0.036(2) 0.087(3) -0.006(2) -0.011(3) 0.004(2)
O7 0.031(2) 0.0409(19) 0.108(3) 0.018(2) 0.013(2) 0.0030(17)
O8 0.031(2) 0.056(2) 0.093(3) 0.025(2) 0.0045(19) -0.0057(19)
O9 0.085(3) 0.100(3) 0.100(3) -0.034(3) 0.010(3) -0.045(3)
O10 0.108(4) 0.160(5) 0.078(3) -0.052(3) 0.041(3) -0.061(4)
S1 0.0304(7) 0.0578(8) 0.0549(8) 0.0113(7) 0.0009(6) -0.0036(6)
S2 0.0308(7) 0.0534(8) 0.0451(7) 0.0103(6) 0.0004(6) -0.0012(6)

loop_
_atom_type_symbol
_atom_type_description
_atom_type_scat_dispersion_real
_atom_type_scat_dispersion_imag
_atom_type_scat_source
C C 0.0033 0.0016 'International Tables Vol C Tables 4.2.6.8 and 6.1.1.4'
H H 0.0000 0.0000 'International Tables Vol C Tables 4.2.6.8 and 6.1.1.4'
N N 0.0061 0.0033 'International Tables Vol C Tables 4.2.6.8 and 6.1.1.4'
O O 0.0106 0.0060 'International Tables Vol C Tables 4.2.6.8 and 6.1.1.4'
S S 0.1246 0.1234 'International Tables Vol C Tables 4.2.6.8 and 6.1.1.4'

loop_
_geom_angle_atom_site_label_1
_geom_angle_atom_site_label_2
_geom_angle_atom_site_label_3
_geom_angle
C2 C1 C7 119.3(5)
C2 C1 H1 120.3
C7 C1 H1 120.3
O1 C2 C4 116.7(6)
O1 C2 C1 123.5(6)
C4 C2 C1 119.8(6)
O1 C3 H3A 109.5
O1 C3 H3B 109.5
H3A C3 H3B 109.5
O1 C3 H3C 109.5
H3A C3 H3C 109.5
H3B C3 H3C 109.5
C5 C4 C2 121.0(6)
C5 C4 H4 119.5
C2 C4 H4 119.5
C4 C5 C6 120.2(6)
C4 C5 H5 119.9
C6 C5 H5 119.9
C7 C6 C5 119.8(6)
C7 C6 H6 120.1
C5 C6 H6 120.1
C6 C7 C1 119.8(4)
C6 C7 C9 120.4(4)
C1 C7 C9 119.7(4)
C13 C8 C9 114.4(4)
C13 C8 S1 108.2(3)
C9 C8 S1 107.1(3)
C13 C8 H8 109.0
C9 C8 H8 109.0
S1 C8 H8 109.0
C10 C9 C7 114.7(4)
C10 C9 C8 105.5(4)
C7 C9 C8 111.8(4)
C10 C9 H9 108.2
C7 C9 H9 108.2
C8 C9 H9 108.2
C12 C10 C11 122.2(4)
C12 C10 C9 116.1(4)
C11 C10 C9 121.4(4)
N1 C11 C10 179.1(6)
N2 C12 C10 129.2(4)
N2 C12 S1 117.3(4)
C10 C12 S1 113.4(4)
O2 C13 N3 124.2(4)
O2 C13 C8 122.7(4)
N3 C13 C8 113.1(4)
O3 C14 N4 124.9(4)
O3 C14 N3 117.9(4)
N4 C14 N3 117.1(4)
C16 C15 C20 120.7(5)
C16 C15 H15 119.6
C20 C15 H15 119.6
C17 C16 C15 120.9(5)
C17 C16 H16 119.5
C15 C16 H16 119.5
C16 C17 C18 118.2(6)
C16 C17 H17 120.9
C18 C17 H17 120.9
C19 C18 C17 121.3(6)
C19 C18 H18 119.3
C17 C18 H18 119.3
C18 C19 C20 121.1(5)
C18 C19 H19 119.5
C20 C19 H19 119.5
C19 C20 C15 117.7(5)
C19 C20 C21 121.5(5)
C15 C20 C21 120.8(5)
C20 C21 C22 115.1(4)
C20 C21 H21A 108.5
C22 C21 H21A 108.5
C20 C21 H21B 108.5
C22 C21 H21B 108.5
H21A C21 H21B 107.5
N4 C22 C23 108.8(4)
N4 C22 C21 112.3(4)
C23 C22 C21 112.8(4)
N4 C22 H22 107.6
C23 C22 H22 107.6
C21 C22 H22 107.6
O4 C23 O5 123.3(6)
O4 C23 C22 126.1(5)
O5 C23 C22 110.5(5)
C25 C24 O5 110.4(7)
C25 C24 H24A 109.6
O5 C24 H24A 109.6
C25 C24 H24B 109.6
O5 C24 H24B 109.6
H24A C24 H24B 108.1
C24 C25 H25A 109.5
C24 C25 H25B 109.5
H25A C25 H25B 109.5
C24 C25 H25C 109.5
H25A C25 H25C 109.5
H25B C25 H25C 109.5
C32 C26 C27 121.2(5)
C32 C26 H26 119.4
C27 C26 H26 119.4
O6 C27 C29 124.7(5)
O6 C27 C26 116.0(5)
C29 C27 C26 119.2(5)
O6 C28 H28A 109.5
O6 C28 H28B 109.5
H28A C28 H28B 109.5
O6 C28 H28C 109.5
H28A C28 H28C 109.5
H28B C28 H28C 109.5
C30 C29 C27 119.8(5)
C30 C29 H29 120.1
C27 C29 H29 120.1
C29 C30 C31 120.7(6)
C29 C30 H30 119.7
C31 C30 H30 119.7
C32 C31 C30 120.3(5)
C32 C31 H31 119.9
C30 C31 H31 119.9
C26 C32 C31 118.8(5)
C26 C32 C34 121.9(4)
C31 C32 C34 119.3(5)
C38 C33 C34 112.4(4)
C38 C33 S2 107.3(3)
C34 C33 S2 107.3(3)
C38 C33 H33 109.9
C34 C33 H33 109.9
S2 C33 H33 109.9
C35 C34 C32 113.4(4)
C35 C34 C33 105.7(4)
C32 C34 C33 112.1(4)
C35 C34 H34 108.5
C32 C34 H34 108.5
C33 C34 H34 108.5
C37 C35 C36 121.2(4)
C37 C35 C34 116.1(4)
C36 C35 C34 122.7(4)
N5 C36 C35 178.0(5)
N6 C37 C35 129.1(4)
N6 C37 S2 117.4(4)
C35 C37 S2 113.6(3)
O7 C38 N7 123.3(4)
O7 C38 C33 122.5(4)
N7 C38 C33 114.2(4)
O8 C39 N8 124.1(4)
O8 C39 N7 118.9(4)
N8 C39 N7 117.0(4)
C45 C40 C41 121.6(6)
C45 C40 H40 119.2
C41 C40 H40 119.2
C42 C41 C40 119.4(6)
C42 C41 H41 120.3
C40 C41 H41 120.3
C41 C42 C43 120.6(6)
C41 C42 H42 119.7
C43 C42 H42 119.7
C42 C43 C44 119.4(6)
C42 C43 H43 120.3
C44 C43 H43 120.3
C45 C44 C43 121.6(6)
C45 C44 H44 119.2
C43 C44 H44 119.2
C44 C45 C40 117.4(5)
C44 C45 C46 120.7(5)
C40 C45 C46 121.8(5)
C45 C46 C47 115.9(4)
C45 C46 H46A 108.3
C47 C46 H46A 108.3
C45 C46 H46B 108.3
C47 C46 H46B 108.3
H46A C46 H46B 107.4
N8 C47 C48 111.1(4)
N8 C47 C46 108.9(4)
C48 C47 C46 111.7(4)
N8 C47 H47 108.3
C48 C47 H47 108.3
C46 C47 H47 108.3
O9 C48 O10 123.7(6)
O9 C48 C47 125.4(6)
O10 C48 C47 110.8(5)
C50 C49 O10 106.8(8)
C50 C49 H49A 110.4
O10 C49 H49A 110.4
C50 C49 H49B 110.4
O10 C49 H49B 110.4
H49A C49 H49B 108.6
C49 C50 H50A 109.5
C49 C50 H50B 109.5
H50A C50 H50B 109.5
C49 C50 H50C 109.5
H50A C50 H50C 109.5
H50B C50 H50C 109.5
C12 N2 H2A 120.0
C12 N2 H2B 120.0
H2A N2 H2B 120.0
C13 N3 C14 129.6(4)
C13 N3 H3 115.2
C14 N3 H3 115.2
C14 N4 C22 119.0(4)
C14 N4 H4A 120.5
C22 N4 H4A 120.5
C37 N6 H6A 120.0
C37 N6 H6B 120.0
H6A N6 H6B 120.0
C38 N7 C39 129.2(4)
C38 N7 H7 115.4
C39 N7 H7 115.4
C39 N8 C47 122.0(4)
C39 N8 H8A 119.0
C47 N8 H8A 119.0
C2 O1 C3 118.1(5)
C23 O5 C24 117.0(5)
C27 O6 C28 117.6(5)
C48 O10 C49 115.4(5)
C12 S1 C8 91.2(2)
C37 S2 C33 91.6(2)

loop_
_geom_bond_atom_site_label_1
_geom_bond_atom_site_label_2
_geom_bond_distance
C1 C2 1.394(7)
C1 C7 1.398(7)
C1 H1 0.9300
C2 O1 1.367(7)
C2 C4 1.378(9)
C3 O1 1.401(9)
C3 H3A 0.9600
C3 H3B 0.9600
C3 H3C 0.9600
C4 C5 1.353(9)
C4 H4 0.9300
C5 C6 1.395(8)
C5 H5 0.9300
C6 C7 1.381(7)
C6 H6 0.9300
C7 C9 1.522(6)
C8 C13 1.524(6)
C8 C9 1.551(6)
C8 S1 1.844(5)
C8 H8 0.9800
C9 C10 1.507(6)
C9 H9 0.9800
C10 C12 1.357(6)
C10 C11 1.423(7)
C11 N1 1.142(6)
C12 N2 1.352(6)
C12 S1 1.762(5)
C13 O2 1.215(5)
C13 N3 1.362(6)
C14 O3 1.226(5)
C14 N4 1.331(6)
C14 N3 1.409(6)
C15 C16 1.387(8)
C15 C20 1.394(7)
C15 H15 0.9300
C16 C17 1.371(8)
C16 H16 0.9300
C17 C18 1.383(8)
C17 H17 0.9300
C18 C19 1.371(8)
C18 H18 0.9300
C19 C20 1.381(7)
C19 H19 0.9300
C20 C21 1.512(7)
C21 C22 1.546(7)
C21 H21A 0.9700
C21 H21B 0.9700
C22 N4 1.471(6)
C22 C23 1.505(8)
C22 H22 0.9800
C23 O4 1.196(7)
C23 O5 1.329(6)
C24 C25 1.365(11)
C24 O5 1.479(8)
C24 H24A 0.9700
C24 H24B 0.9700
C25 H25A 0.9600
C25 H25B 0.9600
C25 H25C 0.9600
C26 C32 1.377(7)
C26 C27 1.393(7)
C26 H26 0.9300
C27 O6 1.371(7)
C27 C29 1.383(8)
C28 O6 1.440(7)
C28 H28A 0.9600
C28 H28B 0.9600
C28 H28C 0.9600
C29 C30 1.371(9)
C29 H29 0.9300
C30 C31 1.386(8)
C30 H30 0.9300
C31 C32 1.380(7)
C31 H31 0.9300
C32 C34 1.524(6)
C33 C38 1.523(6)
C33 C34 1.552(6)
C33 S2 1.842(4)
C33 H33 0.9800
C34 C35 1.517(6)
C34 H34 0.9800
C35 C37 1.353(6)
C35 C36 1.416(7)
C36 N5 1.151(6)
C37 N6 1.344(6)
C37 S2 1.764(5)
C38 O7 1.223(5)
C38 N7 1.364(6)
C39 O8 1.225(5)
C39 N8 1.332(6)
C39 N7 1.399(6)
C40 C45 1.376(7)
C40 C41 1.392(8)
C40 H40 0.9300
C41 C42 1.346(9)
C41 H41 0.9300
C42 C43 1.369(9)
C42 H42 0.9300
C43 C44 1.386(8)
C43 H43 0.9300
C44 C45 1.367(7)
C44 H44 0.9300
C45 C46 1.502(6)
C46 C47 1.523(7)
C46 H46A 0.9700
C46 H46B 0.9700
C47 N8 1.459(6)
C47 C48 1.511(7)
C47 H47 0.9800
C48 O9 1.191(6)
C48 O10 1.292(7)
C49 C50 1.409(10)
C49 O10 1.475(8)
C49 H49A 0.9700
C49 H49B 0.9700
C50 H50A 0.9600
C50 H50B 0.9600
C50 H50C 0.9600
N2 H2A 0.8600
N2 H2B 0.8600
N3 H3 0.8600
N4 H4A 0.8600
N6 H6A 0.8600
N6 H6B 0.8600
N7 H7 0.8600
N8 H8A 0.8600

loop_
_geom_hbond_atom_site_label_D
_geom_hbond_atom_site_label_H
_geom_hbond_atom_site_label_A
_geom_hbond_distance_DH
_geom_hbond_distance_HA
_geom_hbond_distance_DA
_geom_hbond_angle_DHA
_geom_hbond_site_symmetry_A
N2 H2A O7 0.86 2.59 3.248(5) 133.8 1_554
N2 H2B O8 0.86 2.06 2.912(6) 168.5 1_454
N3 H3 N1 0.86 2.16 2.990(6) 161.3 1_455
N4 H4A O2 0.86 2.11 2.748(5) 130.7 .
N6 H6A O2 0.86 2.58 3.228(5) 133.0 1_556
N6 H6B O3 0.86 2.05 2.899(5) 170.6 1_656
N7 H7 N5 0.86 2.11 2.946(6) 165.0 1_655
N8 H8A O7 0.86 2.06 2.707(5) 131.2 .

loop_
_geom_torsion_atom_site_label_1
_geom_torsion_atom_site_label_2
_geom_torsion_atom_site_label_3
_geom_torsion_atom_site_label_4
_geom_torsion
C7 C1 C2 O1 178.5(5)
C7 C1 C2 C4 -1.2(8)
O1 C2 C4 C5 -178.7(6)
C1 C2 C4 C5 1.0(9)
C2 C4 C5 C6 -0.1(10)
C4 C5 C6 C7 -0.5(9)
C5 C6 C7 C1 0.3(8)
C5 C6 C7 C9 -175.6(5)
C2 C1 C7 C6 0.6(7)
C2 C1 C7 C9 176.5(4)
C6 C7 C9 C10 -145.8(5)
C1 C7 C9 C10 38.4(6)
C6 C7 C9 C8 94.2(5)
C1 C7 C9 C8 -81.7(5)
C13 C8 C9 C10 93.7(4)
S1 C8 C9 C10 -26.1(4)
C13 C8 C9 C7 -141.0(4)
S1 C8 C9 C7 99.2(4)
C7 C9 C10 C12 -103.9(5)
C8 C9 C10 C12 19.6(5)
C7 C9 C10 C11 70.6(6)
C8 C9 C10 C11 -165.9(4)
C11 C10 C12 N2 0.2(8)
C9 C10 C12 N2 174.7(4)
C11 C10 C12 S1 -177.5(3)
C9 C10 C12 S1 -3.1(5)
C9 C8 C13 O2 -22.9(7)
S1 C8 C13 O2 96.3(5)
C9 C8 C13 N3 158.6(4)
S1 C8 C13 N3 -82.2(4)
C20 C15 C16 C17 0.5(9)
C15 C16 C17 C18 -0.8(9)
C16 C17 C18 C19 1.1(9)
C17 C18 C19 C20 -1.0(9)
C18 C19 C20 C15 0.7(8)
C18 C19 C20 C21 -177.3(5)
C16 C15 C20 C19 -0.4(8)
C16 C15 C20 C21 177.6(5)
C19 C20 C21 C22 -86.8(6)
C15 C20 C21 C22 95.3(6)
C20 C21 C22 N4 66.9(6)
C20 C21 C22 C23 -56.4(6)
N4 C22 C23 O4 -4.2(8)
C21 C22 C23 O4 121.1(6)
N4 C22 C23 O5 178.2(4)
C21 C22 C23 O5 -56.6(6)
C32 C26 C27 O6 -179.7(5)
C32 C26 C27 C29 1.6(8)
O6 C27 C29 C30 -179.2(6)
C26 C27 C29 C30 -0.7(9)
C27 C29 C30 C31 -0.3(10)
C29 C30 C31 C32 0.4(9)
C27 C26 C32 C31 -1.6(8)
C27 C26 C32 C34 178.1(4)
C30 C31 C32 C26 0.6(8)
C30 C31 C32 C34 -179.1(5)
C26 C32 C34 C35 -44.4(6)
C31 C32 C34 C35 135.3(5)
C26 C32 C34 C33 75.2(6)
C31 C32 C34 C33 -105.1(5)
C38 C33 C34 C35 -93.4(4)
S2 C33 C34 C35 24.4(4)
C38 C33 C34 C32 142.6(4)
S2 C33 C34 C32 -99.6(4)
C32 C34 C35 C37 104.4(5)
C33 C34 C35 C37 -18.8(5)
C32 C34 C35 C36 -75.9(5)
C33 C34 C35 C36 160.9(4)
C36 C35 C37 N6 5.5(8)
C34 C35 C37 N6 -174.7(4)
C36 C35 C37 S2 -176.1(3)
C34 C35 C37 S2 3.7(5)
C34 C33 C38 O7 21.7(6)
S2 C33 C38 O7 -96.1(5)
C34 C33 C38 N7 -158.8(4)
S2 C33 C38 N7 83.4(4)
C45 C40 C41 C42 -0.2(10)
C40 C41 C42 C43 -1.0(11)
C41 C42 C43 C44 1.1(11)
C42 C43 C44 C45 -0.1(10)
C43 C44 C45 C40 -1.1(9)
C43 C44 C45 C46 177.3(6)
C41 C40 C45 C44 1.2(9)
C41 C40 C45 C46 -177.1(5)
C44 C45 C46 C47 78.6(7)
C40 C45 C46 C47 -103.1(6)
C45 C46 C47 N8 178.3(4)
C45 C46 C47 C48 55.3(6)
N8 C47 C48 O9 138.4(6)
C46 C47 C48 O9 -99.7(7)
N8 C47 C48 O10 -44.8(6)
C46 C47 C48 O10 77.0(6)
O2 C13 N3 C14 -0.6(8)
C8 C13 N3 C14 177.8(4)
O3 C14 N3 C13 179.2(5)
N4 C14 N3 C13 -0.1(7)
O3 C14 N4 C22 1.4(7)
N3 C14 N4 C22 -179.3(4)
C23 C22 N4 C14 -138.8(5)
C21 C22 N4 C14 95.7(5)
O7 C38 N7 C39 0.3(8)
C33 C38 N7 C39 -179.2(4)
O8 C39 N7 C38 177.1(4)
N8 C39 N7 C38 -4.3(7)
O8 C39 N8 C47 -8.3(7)
N7 C39 N8 C47 173.2(4)
C48 C47 N8 C39 -86.5(6)
C46 C47 N8 C39 150.1(4)
C4 C2 O1 C3 -169.5(7)
C1 C2 O1 C3 10.8(9)
O4 C23 O5 C24 1.8(9)
C22 C23 O5 C24 179.6(6)
C25 C24 O5 C23 -170.4(8)
C29 C27 O6 C28 -16.0(9)
C26 C27 O6 C28 165.4(5)
O9 C48 O10 C49 -5.2(10)
C47 C48 O10 C49 178.0(7)
C50 C49 O10 C48 149.7(9)
N2 C12 S1 C8 170.2(4)
C10 C12 S1 C8 -11.7(4)
C13 C8 S1 C12 -101.7(3)
C9 C8 S1 C12 22.1(3)
N6 C37 S2 C33 -171.1(4)
C35 C37 S2 C33 10.3(4)
C38 C33 S2 C37 100.7(3)
C34 C33 S2 C37 -20.3(3)
